data_4025766
loop_
_publ_author_name
'Tyrone C. Casey'
'Julie Carlisle'
'Patrizia Tisselli'
'Louise Male'
'Neil Spencer'
'Richard S. Grainger'

_publ_contact_author_address
;
School of Chemistry, University of Birmingham, Edgbaston,
Birmingham, B15 2TT, UK.
;
_publ_contact_author_email r.s.grainger@bham.ac.uk
_publ_contact_author_fax '0121 414 4403'
_publ_contact_author_name 'Richard S. Grainger'
_publ_contact_author_phone '0121 414 4465'
_publ_section_title
;
 Stereoselective \a,\a'-Annelation Reactions of 1,3-Dioxan-5-ones
;
_journal_name_full 'Journal of Organic Chemistry'
_journal_page_first 7461
_journal_page_last 7464
_journal_paper_doi 10.1021/jo101531b
_journal_volume 75
_journal_year 2010
_chemical_formula_moiety 'C15 H16 O5'
_chemical_formula_sum 'C15 H16 O5'
_chemical_formula_weight 276.28
_chemical_name_systematic
;
Methyl 9-Oxo-3\a-phenyl-2,4-dioxabicyclo[3.3.1]nonane-7\a-carboxylate
;
_space_group_IT_number 14
_symmetry_cell_setting monoclinic
_symmetry_space_group_name_Hall '-P 2yn'
_symmetry_space_group_name_H-M 'P 1 21/n 1'
_atom_sites_solution_hydrogens geom
_atom_sites_solution_primary direct
_atom_sites_solution_secondary difmap
_audit_creation_method SHELXL-97
_cell_angle_alpha 90.00
_cell_angle_beta 101.744(1)
_cell_angle_gamma 90.00
_cell_formula_units_Z 4
_cell_length_a 13.3302(1)
_cell_length_b 6.0018(1)
_cell_length_c 16.8180(1)
_cell_measurement_reflns_used 6024
_cell_measurement_temperature 120(2)
_cell_measurement_theta_max 70.996
_cell_measurement_theta_min 2.684
_cell_volume 1317.36(3)
_computing_cell_refinement 'SAINT V6.28A (Bruker, 1997)'
_computing_data_collection 'SMART V5.626 (Bruker, 1997)'
_computing_data_reduction 'SAINT V6.28A (Bruker, 1997)'
_computing_molecular_graphics 'Ortep-3 for Windows (Farrugia, 1997)'
_computing_publication_material 'WinGX (Farrugia, 1999)'
_computing_structure_refinement 'SHELXL-97 (Sheldrick, 2008)'
_computing_structure_solution 'SHELXS-97 (Sheldrick, 2008)'
_diffrn_ambient_temperature 120(2)
_diffrn_measured_fraction_theta_full 0.981
_diffrn_measured_fraction_theta_max 0.981
_diffrn_measurement_device_type 'Bruker SMART 6000'
_diffrn_measurement_method '\w scans'
_diffrn_radiation_monochromator graphite
_diffrn_radiation_source 'fine-focus sealed tube'
_diffrn_radiation_type CuK\a
_diffrn_radiation_wavelength 1.54178
_diffrn_reflns_av_R_equivalents 0.0182
_diffrn_reflns_av_sigmaI/netI 0.0133
_diffrn_reflns_limit_h_max 15
_diffrn_reflns_limit_h_min -16
_diffrn_reflns_limit_k_max 7
_diffrn_reflns_limit_k_min -7
_diffrn_reflns_limit_l_max 20
_diffrn_reflns_limit_l_min -20
_diffrn_reflns_number 13286
_diffrn_reflns_theta_full 70.99
_diffrn_reflns_theta_max 70.99
_diffrn_reflns_theta_min 3.87
_exptl_absorpt_coefficient_mu 0.874
_exptl_absorpt_correction_T_max 0.9177
_exptl_absorpt_correction_T_min 0.8176
_exptl_absorpt_correction_type multi-scan
_exptl_absorpt_process_details 'SADABS V2.07 (Sheldrick, G.M., 2007)'
_exptl_crystal_colour Colourless
_exptl_crystal_density_diffrn 1.393
_exptl_crystal_density_method 'not measured'
_exptl_crystal_description Block
_exptl_crystal_F_000 584
_exptl_crystal_size_max 0.24
_exptl_crystal_size_mid 0.19
_exptl_crystal_size_min 0.10
_refine_diff_density_max 0.284
_refine_diff_density_min -0.292
_refine_diff_density_rms 0.044
_refine_ls_extinction_coef 0.0123(5)
_refine_ls_extinction_expression Fc^*^=kFc[1+0.001xFc^2^\l^3^/sin(2\q)]^-1/4^
_refine_ls_extinction_method SHELXL
_refine_ls_goodness_of_fit_ref 1.054
_refine_ls_hydrogen_treatment constr
_refine_ls_matrix_type full
_refine_ls_number_parameters 183
_refine_ls_number_reflns 2503
_refine_ls_number_restraints 0
_refine_ls_restrained_S_all 1.054
_refine_ls_R_factor_all 0.0318
_refine_ls_R_factor_gt 0.0313
_refine_ls_shift/su_max 0.000
_refine_ls_shift/su_mean 0.000
_refine_ls_structure_factor_coef Fsqd
_refine_ls_weighting_details 'calc w=1/[\s^2^(Fo^2^)+(0.0397P)^2^+0.4808P] where P=(Fo^2^+2Fc^2^)/3'
_refine_ls_weighting_scheme calc
_refine_ls_wR_factor_gt 0.0781
_refine_ls_wR_factor_ref 0.0786
_reflns_number_gt 2448
_reflns_number_total 2503
_reflns_threshold_expression >2sigma(I)
_cod_data_source_file jo101531b_si_002.cif
_cod_data_source_block 5b
_cod_depositor_comments
;
The following automatic conversions were performed:

'_symmetry_cell_setting' value 'Monoclinic' changed to 'monoclinic'
according to the built-in table from CIF Core dictionary named
'cif_core.dic' version 2.4.1 from
2010-06-29.

'_exptl_absorpt_correction_type' value 'Multi-scan'
changed to 'multi-scan' according to the built-in table from CIF Core
dictionary named 'cif_core.dic' version 2.4.1 from 2010-06-29.

Automatic conversion script
Id: cif_fix_values 1646 2011-03-28 12:23:43Z adriana 
;
_cod_database_code 4025766

loop_
_symmetry_equiv_pos_as_xyz
'x, y, z'
'-x+1/2, y+1/2, -z+1/2'
'-x, -y, -z'
'x-1/2, -y-1/2, z-1/2'

loop_
_atom_site_label
_atom_site_type_symbol
_atom_site_fract_x
_atom_site_fract_y
_atom_site_fract_z
_atom_site_U_iso_or_equiv
_atom_site_adp_type
_atom_site_occupancy
_atom_site_symmetry_multiplicity
_atom_site_calc_flag
_atom_site_refinement_flags
_atom_site_disorder_assembly
_atom_site_disorder_group
C1 C 0.81994(8) 0.30912(18) 0.15446(6) 0.0197(2) Uani 1 1 d . . .
C2 C 0.79779(8) 0.47561(17) 0.08590(6) 0.0196(2) Uani 1 1 d . . .
H2 H 0.8394 0.6140 0.0998 0.024 Uiso 1 1 calc R . .
C3 C 0.68252(8) 0.52636(17) 0.07404(6) 0.0195(2) Uani 1 1 d . . .
H3A H 0.6680 0.5927 0.1244 0.023 Uiso 1 1 calc R . .
H3B H 0.6629 0.6362 0.0297 0.023 Uiso 1 1 calc R . .
C4 C 0.61830(8) 0.31332(17) 0.05317(6) 0.0177(2) Uani 1 1 d . . .
H4 H 0.5486 0.3510 0.0626 0.021 Uiso 1 1 calc R . .
C5 C 0.65700(8) 0.12166(17) 0.11209(6) 0.0178(2) Uani 1 1 d . . .
H5A H 0.6222 -0.0176 0.0901 0.021 Uiso 1 1 calc R . .
H5B H 0.6373 0.1525 0.1647 0.021 Uiso 1 1 calc R . .
C6 C 0.77379(8) 0.08478(17) 0.12731(6) 0.0178(2) Uani 1 1 d . . .
H6 H 0.7950 -0.0281 0.1713 0.021 Uiso 1 1 calc R . .
C7 C 0.86554(7) 0.16853(17) 0.02428(6) 0.0172(2) Uani 1 1 d . . .
H7 H 0.9323 0.1849 0.0636 0.021 Uiso 1 1 calc R . .
C8 C 0.60342(7) 0.26045(17) -0.03703(6) 0.0180(2) Uani 1 1 d . . .
C9 C 0.58963(9) -0.01498(19) -0.13818(6) 0.0235(2) Uani 1 1 d . . .
H9A H 0.5252 0.0471 -0.1688 0.035 Uiso 1 1 calc R . .
H9B H 0.5887 -0.1774 -0.1441 0.035 Uiso 1 1 calc R . .
H9C H 0.6472 0.0467 -0.1592 0.035 Uiso 1 1 calc R . .
C10 C 0.88451(7) 0.09252(18) -0.05690(6) 0.0177(2) Uani 1 1 d . . .
C11 C 0.93779(8) 0.23466(19) -0.09902(6) 0.0219(2) Uani 1 1 d . . .
H11 H 0.9625 0.3734 -0.0758 0.026 Uiso 1 1 calc R . .
C12 C 0.95497(9) 0.1744(2) -0.17479(6) 0.0255(3) Uani 1 1 d . . .
H12 H 0.9915 0.2720 -0.2032 0.031 Uiso 1 1 calc R . .
C13 C 0.91899(9) -0.0281(2) -0.20924(6) 0.0266(3) Uani 1 1 d . . .
H13 H 0.9298 -0.0685 -0.2614 0.032 Uiso 1 1 calc R . .
C14 C 0.86704(9) -0.17095(19) -0.16674(6) 0.0253(3) Uani 1 1 d . . .
H14 H 0.8428 -0.3101 -0.1899 0.030 Uiso 1 1 calc R . .
C15 C 0.85006(8) -0.11203(18) -0.09044(6) 0.0210(2) Uani 1 1 d . . .
H15 H 0.8151 -0.2113 -0.0615 0.025 Uiso 1 1 calc R . .
O1 O 0.85598(6) 0.35731(14) 0.22452(5) 0.0283(2) Uani 1 1 d . . .
O2 O 0.81556(6) 0.37847(12) 0.01170(4) 0.02029(19) Uani 1 1 d . . .
O3 O 0.80353(5) 0.01244(12) 0.05402(4) 0.01829(18) Uani 1 1 d . . .
O4 O 0.58821(6) 0.40159(13) -0.08929(5) 0.0261(2) Uani 1 1 d . . .
O5 O 0.60104(6) 0.04221(12) -0.05316(4) 0.02089(19) Uani 1 1 d . . .

loop_
_atom_site_aniso_label
_atom_site_aniso_U_11
_atom_site_aniso_U_22
_atom_site_aniso_U_33
_atom_site_aniso_U_23
_atom_site_aniso_U_13
_atom_site_aniso_U_12
C1 0.0178(5) 0.0224(5) 0.0192(5) -0.0038(4) 0.0043(4) 0.0027(4)
C2 0.0243(5) 0.0153(5) 0.0204(5) -0.0047(4) 0.0068(4) -0.0016(4)
C3 0.0257(5) 0.0146(5) 0.0193(5) -0.0006(4) 0.0070(4) 0.0031(4)
C4 0.0191(5) 0.0166(5) 0.0184(5) 0.0008(4) 0.0061(4) 0.0028(4)
C5 0.0217(5) 0.0164(5) 0.0163(5) 0.0005(4) 0.0063(4) 0.0004(4)
C6 0.0228(5) 0.0172(5) 0.0135(5) 0.0010(4) 0.0042(4) 0.0031(4)
C7 0.0175(5) 0.0153(5) 0.0187(5) -0.0004(4) 0.0037(4) 0.0007(4)
C8 0.0160(5) 0.0189(5) 0.0195(5) 0.0015(4) 0.0043(4) 0.0019(4)
C9 0.0271(6) 0.0263(6) 0.0163(5) -0.0029(4) 0.0024(4) 0.0005(4)
C10 0.0160(5) 0.0198(5) 0.0168(5) 0.0004(4) 0.0023(4) 0.0043(4)
C11 0.0238(5) 0.0214(5) 0.0205(5) 0.0001(4) 0.0044(4) 0.0006(4)
C12 0.0278(6) 0.0296(6) 0.0202(5) 0.0042(4) 0.0078(4) 0.0018(5)
C13 0.0311(6) 0.0326(6) 0.0166(5) -0.0016(4) 0.0058(4) 0.0067(5)
C14 0.0290(6) 0.0244(6) 0.0218(5) -0.0057(4) 0.0035(4) 0.0021(4)
C15 0.0214(5) 0.0211(5) 0.0208(5) -0.0009(4) 0.0047(4) 0.0013(4)
O1 0.0297(4) 0.0338(5) 0.0196(4) -0.0080(3) 0.0007(3) 0.0011(3)
O2 0.0276(4) 0.0157(4) 0.0194(4) -0.0001(3) 0.0091(3) 0.0042(3)
O3 0.0230(4) 0.0161(4) 0.0174(4) -0.0019(3) 0.0081(3) -0.0004(3)
O4 0.0353(4) 0.0226(4) 0.0198(4) 0.0048(3) 0.0046(3) 0.0056(3)
O5 0.0271(4) 0.0191(4) 0.0158(4) -0.0010(3) 0.0028(3) 0.0000(3)

loop_
_atom_type_symbol
_atom_type_description
_atom_type_scat_dispersion_real
_atom_type_scat_dispersion_imag
_atom_type_scat_source
C C 0.0181 0.0091 'International Tables Vol C Tables 4.2.6.8 and 6.1.1.4'
H H 0.0000 0.0000 'International Tables Vol C Tables 4.2.6.8 and 6.1.1.4'
O O 0.0492 0.0322 'International Tables Vol C Tables 4.2.6.8 and 6.1.1.4'

loop_
_geom_angle_atom_site_label_1
_geom_angle_atom_site_label_2
_geom_angle_atom_site_label_3
_geom_angle
_geom_angle_site_symmetry_1
_geom_angle_site_symmetry_3
_geom_angle_publ_flag
O1 C1 C2 124.16(10) . . ?
O1 C1 C6 124.19(10) . . ?
C2 C1 C6 110.77(8) . . ?
O2 C2 C1 110.67(8) . . ?
O2 C2 C3 107.69(8) . . ?
C1 C2 C3 105.36(8) . . ?
O2 C2 H2 111.0 . . ?
C1 C2 H2 111.0 . . ?
C3 C2 H2 111.0 . . ?
C4 C3 C2 111.07(8) . . ?
C4 C3 H3A 109.4 . . ?
C2 C3 H3A 109.4 . . ?
C4 C3 H3B 109.4 . . ?
C2 C3 H3B 109.4 . . ?
H3A C3 H3B 108.0 . . ?
C8 C4 C5 116.41(8) . . ?
C8 C4 C3 110.73(8) . . ?
C5 C4 C3 112.12(8) . . ?
C8 C4 H4 105.5 . . ?
C5 C4 H4 105.5 . . ?
C3 C4 H4 105.5 . . ?
C4 C5 C6 114.18(8) . . ?
C4 C5 H5A 108.7 . . ?
C6 C5 H5A 108.7 . . ?
C4 C5 H5B 108.7 . . ?
C6 C5 H5B 108.7 . . ?
H5A C5 H5B 107.6 . . ?
O3 C6 C1 111.22(8) . . ?
O3 C6 C5 110.28(8) . . ?
C1 C6 C5 104.92(8) . . ?
O3 C6 H6 110.1 . . ?
C1 C6 H6 110.1 . . ?
C5 C6 H6 110.1 . . ?
O3 C7 O2 110.59(8) . . ?
O3 C7 C10 109.83(8) . . ?
O2 C7 C10 107.06(8) . . ?
O3 C7 H7 109.8 . . ?
O2 C7 H7 109.8 . . ?
C10 C7 H7 109.8 . . ?
O4 C8 O5 123.10(9) . . ?
O4 C8 C4 123.19(9) . . ?
O5 C8 C4 113.53(8) . . ?
O5 C9 H9A 109.5 . . ?
O5 C9 H9B 109.5 . . ?
H9A C9 H9B 109.5 . . ?
O5 C9 H9C 109.5 . . ?
H9A C9 H9C 109.5 . . ?
H9B C9 H9C 109.5 . . ?
C15 C10 C11 119.69(9) . . ?
C15 C10 C7 122.15(9) . . ?
C11 C10 C7 118.16(9) . . ?
C12 C11 C10 120.28(10) . . ?
C12 C11 H11 119.9 . . ?
C10 C11 H11 119.9 . . ?
C11 C12 C13 120.22(10) . . ?
C11 C12 H12 119.9 . . ?
C13 C12 H12 119.9 . . ?
C14 C13 C12 119.46(10) . . ?
C14 C13 H13 120.3 . . ?
C12 C13 H13 120.3 . . ?
C13 C14 C15 120.60(10) . . ?
C13 C14 H14 119.7 . . ?
C15 C14 H14 119.7 . . ?
C10 C15 C14 119.73(10) . . ?
C10 C15 H15 120.1 . . ?
C14 C15 H15 120.1 . . ?
C7 O2 C2 112.64(8) . . ?
C7 O3 C6 112.86(7) . . ?
C8 O5 C9 115.22(8) . . ?

loop_
_geom_bond_atom_site_label_1
_geom_bond_atom_site_label_2
_geom_bond_distance
_geom_bond_site_symmetry_2
_geom_bond_publ_flag
C1 O1 1.2133(13) . ?
C1 C2 1.5089(15) . ?
C1 C6 1.5118(15) . ?
C2 O2 1.4400(12) . ?
C2 C3 1.5391(14) . ?
C2 H2 1.0000 . ?
C3 C4 1.5390(14) . ?
C3 H3A 0.9900 . ?
C3 H3B 0.9900 . ?
C4 C8 1.5228(13) . ?
C4 C5 1.5372(13) . ?
C4 H4 1.0000 . ?
C5 C6 1.5415(14) . ?
C5 H5A 0.9900 . ?
C5 H5B 0.9900 . ?
C6 O3 1.4366(11) . ?
C6 H6 1.0000 . ?
C7 O3 1.4070(12) . ?
C7 O2 1.4209(12) . ?
C7 C10 1.5087(13) . ?
C7 H7 1.0000 . ?
C8 O4 1.2077(13) . ?
C8 O5 1.3367(13) . ?
C9 O5 1.4480(12) . ?
C9 H9A 0.9800 . ?
C9 H9B 0.9800 . ?
C9 H9C 0.9800 . ?
C10 C15 1.3895(15) . ?
C10 C11 1.3925(15) . ?
C11 C12 1.3877(15) . ?
C11 H11 0.9500 . ?
C12 C13 1.3893(17) . ?
C12 H12 0.9500 . ?
C13 C14 1.3881(17) . ?
C13 H13 0.9500 . ?
C14 C15 1.3932(15) . ?
C14 H14 0.9500 . ?
C15 H15 0.9500 . ?

loop_
_geom_torsion_atom_site_label_1
_geom_torsion_atom_site_label_2
_geom_torsion_atom_site_label_3
_geom_torsion_atom_site_label_4
_geom_torsion
_geom_torsion_site_symmetry_1
_geom_torsion_site_symmetry_2
_geom_torsion_site_symmetry_3
_geom_torsion_site_symmetry_4
_geom_torsion_publ_flag
O1 C1 C2 O2 145.40(10) . . . . ?
C6 C1 C2 O2 -44.97(11) . . . . ?
O1 C1 C2 C3 -98.46(12) . . . . ?
C6 C1 C2 C3 71.17(10) . . . . ?
O2 C2 C3 C4 58.75(10) . . . . ?
C1 C2 C3 C4 -59.41(10) . . . . ?
C2 C3 C4 C8 -82.41(10) . . . . ?
C2 C3 C4 C5 49.43(11) . . . . ?
C8 C4 C5 C6 81.25(11) . . . . ?
C3 C4 C5 C6 -47.68(11) . . . . ?
O1 C1 C6 O3 -138.55(10) . . . . ?
C2 C1 C6 O3 51.83(11) . . . . ?
O1 C1 C6 C5 102.23(11) . . . . ?
C2 C1 C6 C5 -67.40(10) . . . . ?
C4 C5 C6 O3 -65.58(11) . . . . ?
C4 C5 C6 C1 54.28(10) . . . . ?
C5 C4 C8 O4 -168.72(9) . . . . ?
C3 C4 C8 O4 -39.12(13) . . . . ?
C5 C4 C8 O5 16.08(12) . . . . ?
C3 C4 C8 O5 145.68(9) . . . . ?
O3 C7 C10 C15 -4.59(13) . . . . ?
O2 C7 C10 C15 -124.70(10) . . . . ?
O3 C7 C10 C11 174.98(8) . . . . ?
O2 C7 C10 C11 54.86(11) . . . . ?
C15 C10 C11 C12 1.12(15) . . . . ?
C7 C10 C11 C12 -178.46(9) . . . . ?
C10 C11 C12 C13 0.10(16) . . . . ?
C11 C12 C13 C14 -0.93(16) . . . . ?
C12 C13 C14 C15 0.55(17) . . . . ?
C11 C10 C15 C14 -1.48(15) . . . . ?
C7 C10 C15 C14 178.07(9) . . . . ?
C13 C14 C15 C10 0.66(16) . . . . ?
O3 C7 O2 C2 63.45(10) . . . . ?
C10 C7 O2 C2 -176.93(8) . . . . ?
C1 C2 O2 C7 -10.24(11) . . . . ?
C3 C2 O2 C7 -124.92(9) . . . . ?
O2 C7 O3 C6 -56.20(10) . . . . ?
C10 C7 O3 C6 -174.14(8) . . . . ?
C1 C6 O3 C7 -1.55(11) . . . . ?
C5 C6 O3 C7 114.42(9) . . . . ?
O4 C8 O5 C9 6.30(14) . . . . ?
C4 C8 O5 C9 -178.49(8) . . . . ?
